data_8100857
loop_
_publ_author_name
'Heinz, U.'
'Sander, J.'
'Hegetschweiler, K.'

_publ_section_title
;
Crystal structure of 2-[5-(2-hydroxyphenyl)-1-phenyl-1H-1,2,4-triazol-
3-yl]phenol, C~20~H~15~N~3~O~2~
;
_journal_issue 1
_journal_name_full 'Zeitschrift f\"ur Kristallographie - New Crystal Structures'
_journal_page_first 113
_journal_page_last 114
_journal_volume 216
_journal_year 2001
_chemical_formula_structural 'C20 H15 N3 O2'
_chemical_formula_sum 'C20 H15 N3 O2'
_chemical_formula_weight 329.35
_space_group_IT_number 2
_symmetry_cell_setting triclinic
_symmetry_space_group_name_Hall '-P 1'
_symmetry_space_group_name_H-M 'P -1'
_cell_angle_alpha 99.92(3)
_cell_angle_beta 97.65(3)
_cell_angle_gamma 101.81(3)
_cell_formula_units_Z 2
_cell_length_a 8.109(2)
_cell_length_b 10.052(2)
_cell_length_c 10.287(2)
_cell_measurement_temperature 293(2)
_cell_volume 796.1(3)
_diffrn_ambient_temperature 293(2)
_exptl_crystal_density_diffrn 1.374
_cod_database_code 8100857

loop_
_symmetry_equiv_pos_as_xyz
'x, y, z'
'-x, -y, -z'

loop_
_atom_site_label
_atom_site_type_symbol
_atom_site_fract_x
_atom_site_fract_y
_atom_site_fract_z
_atom_site_U_iso_or_equiv
_atom_site_adp_type
_atom_site_occupancy
_atom_site_symmetry_multiplicity
_atom_site_Wyckoff_symbol
_atom_site_calc_flag
_atom_site_refinement_flags
_atom_site_disorder_assembly
_atom_site_disorder_group
N1 N 0.4770(2) 0.98247(16) 0.24859(17) 0.0460(4) Uani 1 2 i d . . .
O1 O 0.1038(2) 0.93238(16) -0.09515(16) 0.0650(5) Uani 1 2 i d . . .
N2 N 0.2758(2) 0.79656(16) 0.22903(17) 0.0466(4) Uani 1 2 i d . . .
O2 O 0.75760(19) 1.04369(17) 0.41670(17) 0.0661(5) Uani 1 2 i d . . .
N3 N 0.2229(2) 0.86304(17) 0.13149(17) 0.0480(4) Uani 1 2 i d . . .
C2 C 0.3478(2) 0.97382(19) 0.1478(2) 0.0436(5) Uani 1 2 i d . . .
C26 C 0.2212(3) 1.0540(2) -0.0496(2) 0.0483(5) Uani 1 2 i d . . .
C21 C 0.3436(3) 1.0777(2) 0.0650(2) 0.0459(5) Uani 1 2 i d . . .
C1 C 0.4302(2) 0.8702(2) 0.2983(2) 0.0445(5) Uani 1 2 i d . . .
C11 C 0.5392(3) 0.8365(2) 0.4067(2) 0.0484(5) Uani 1 2 i d . . .
C22 C 0.4630(3) 1.2035(2) 0.1013(2) 0.0563(6) Uani 1 2 i d . . .
H22 H 0.5468 1.2202 0.1771 0.068 Uiso 1 2 i calc R . .
C12 C 0.6992(3) 0.9263(2) 0.4598(2) 0.0533(6) Uani 1 2 i d . . .
C31 C 0.1637(3) 0.6706(2) 0.2406(2) 0.0475(5) Uani 1 2 i d . . .
C25 C 0.2181(3) 1.1565(2) -0.1232(2) 0.0571(6) Uani 1 2 i d . . .
H25 H 0.1351 1.1409 -0.1993 0.069 Uiso 1 2 i calc R . .
C16 C 0.4933(3) 0.7192(2) 0.4603(2) 0.0623(6) Uani 1 2 i d . . .
H16 H 0.3876 0.6580 0.4265 0.075 Uiso 1 2 i calc R . .
C32 C 0.0554(3) 0.6739(2) 0.3318(3) 0.0630(6) Uani 1 2 i d . . .
H32 H 0.0561 0.7569 0.3885 0.076 Uiso 1 2 i calc R . .
C13 C 0.8054(3) 0.8970(3) 0.5620(2) 0.0647(7) Uani 1 2 i d . . .
H13 H 0.9119 0.9568 0.5966 0.078 Uiso 1 2 i calc R . .
C24 C 0.3356(3) 1.2801(2) -0.0851(3) 0.0639(7) Uani 1 2 i d . . .
H24 H 0.3321 1.3486 -0.1351 0.077 Uiso 1 2 i calc R . .
C15 C 0.6003(4) 0.6919(3) 0.5618(3) 0.0722(7) Uani 1 2 i d . . .
H15 H 0.5676 0.6127 0.5962 0.087 Uiso 1 2 i calc R . .
C36 C 0.1645(3) 0.5499(2) 0.1568(2) 0.0657(7) Uani 1 2 i d . . .
H36 H 0.2383 0.5498 0.0949 0.079 Uiso 1 2 i calc R . .
C14 C 0.7561(3) 0.7819(3) 0.6126(3) 0.0700(7) Uani 1 2 i d . . .
H14 H 0.8285 0.7639 0.6821 0.084 Uiso 1 2 i calc R . .
C23 C 0.4591(3) 1.3042(2) 0.0265(3) 0.0664(7) Uani 1 2 i d . . .
H23 H 0.5400 1.3884 0.0516 0.080 Uiso 1 2 i calc R . .
C34 C -0.0533(4) 0.4300(3) 0.2537(3) 0.0812(9) Uani 1 2 i d . . .
H34 H -0.1274 0.3476 0.2580 0.097 Uiso 1 2 i calc R . .
C33 C -0.0551(3) 0.5517(3) 0.3379(3) 0.0785(8) Uani 1 2 i d . . .
H33 H -0.1304 0.5517 0.3987 0.094 Uiso 1 2 i calc R . .
C35 C 0.0560(4) 0.4292(3) 0.1643(3) 0.0819(9) Uani 1 2 i d . . .
H35 H 0.0569 0.3464 0.1082 0.098 Uiso 1 2 i calc R . .
H1O H 0.6553 1.0461 0.3377 0.120(11) Uiso 1 2 i d R . .
H2O H 0.0957 0.8775 -0.0171 0.129(12) Uiso 1 2 i d R . .

loop_
_atom_site_aniso_label
_atom_site_aniso_U_11
_atom_site_aniso_U_22
_atom_site_aniso_U_33
_atom_site_aniso_U_23
_atom_site_aniso_U_13
_atom_site_aniso_U_12
N1 0.0444(9) 0.0372(9) 0.0544(10) 0.0090(8) 0.0066(8) 0.0069(7)
O1 0.0738(11) 0.0487(9) 0.0628(10) 0.0162(8) -0.0062(8) -0.0002(8)
N2 0.0501(10) 0.0366(9) 0.0507(10) 0.0147(8) 0.0010(8) 0.0047(8)
O2 0.0521(9) 0.0649(11) 0.0716(11) 0.0135(8) -0.0009(8) -0.0003(8)
N3 0.0525(10) 0.0387(9) 0.0509(10) 0.0160(8) 0.0007(8) 0.0057(8)
C2 0.0430(11) 0.0378(11) 0.0483(11) 0.0076(9) 0.0065(9) 0.0073(9)
C26 0.0529(12) 0.0401(11) 0.0525(12) 0.0110(9) 0.0112(10) 0.0099(9)
C21 0.0502(12) 0.0363(11) 0.0531(12) 0.0116(9) 0.0136(10) 0.0096(9)
C1 0.0442(11) 0.0384(11) 0.0501(12) 0.0076(9) 0.0059(9) 0.0105(9)
C11 0.0511(12) 0.0454(12) 0.0483(12) 0.0057(9) 0.0029(9) 0.0173(9)
C22 0.0577(13) 0.0427(12) 0.0664(14) 0.0151(10) 0.0103(11) 0.0038(10)
C12 0.0496(12) 0.0578(14) 0.0514(12) 0.0034(10) 0.0053(10) 0.0184(10)
C31 0.0495(12) 0.0389(11) 0.0509(12) 0.0161(9) -0.0022(10) 0.0043(9)
C25 0.0705(15) 0.0510(13) 0.0568(13) 0.0198(10) 0.0130(11) 0.0216(11)
C16 0.0673(15) 0.0516(13) 0.0641(15) 0.0145(11) -0.0057(12) 0.0141(11)
C32 0.0690(15) 0.0533(14) 0.0717(16) 0.0226(12) 0.0179(13) 0.0140(11)
C13 0.0525(13) 0.0751(17) 0.0616(14) 0.0017(13) -0.0018(11) 0.0220(12)
C24 0.0831(17) 0.0461(13) 0.0724(16) 0.0251(12) 0.0231(14) 0.0204(12)
C15 0.0894(19) 0.0613(15) 0.0677(16) 0.0197(12) -0.0044(14) 0.0276(14)
C36 0.0823(17) 0.0453(13) 0.0630(15) 0.0091(11) 0.0132(13) 0.0021(12)
C14 0.0732(17) 0.0782(18) 0.0602(15) 0.0099(13) -0.0061(13) 0.0365(14)
C23 0.0767(16) 0.0388(12) 0.0829(18) 0.0187(12) 0.0213(14) 0.0022(11)
C34 0.0752(18) 0.0562(16) 0.101(2) 0.0378(16) -0.0083(16) -0.0123(13)
C33 0.0700(17) 0.0787(19) 0.098(2) 0.0481(17) 0.0232(15) 0.0110(14)
C35 0.108(2) 0.0440(14) 0.0800(19) 0.0108(13) 0.0093(17) -0.0081(14)

loop_
_geom_bond_atom_site_label_1
_geom_bond_atom_site_label_2
_geom_bond_distance
_geom_bond_site_symmetry_2
_geom_bond_publ_flag
N1 C1 1.324(3) . ?
N1 C2 1.350(3) . ?
O1 C26 1.352(3) . ?
N2 C1 1.351(3) . ?
N2 N3 1.368(2) . ?
N2 C31 1.433(3) . ?
O2 C12 1.350(3) . ?
N3 C2 1.312(3) . ?
C2 C21 1.460(3) . ?
C26 C25 1.382(3) . ?
C26 C21 1.388(3) . ?
C21 C22 1.384(3) . ?
C1 C11 1.459(3) . ?
C11 C16 1.391(3) . ?
C11 C12 1.399(3) . ?
C22 C23 1.376(3) . ?
C12 C13 1.379(3) . ?
C31 C36 1.363(3) . ?
C31 C32 1.369(3) . ?
C25 C24 1.362(3) . ?
C16 C15 1.369(3) . ?
C32 C33 1.381(4) . ?
C13 C14 1.358(4) . ?
C24 C23 1.370(4) . ?
C15 C14 1.371(4) . ?
C36 C35 1.366(3) . ?
C34 C35 1.360(4) . ?
C34 C33 1.376(4) . ?

loop_
_cod_related_entry_id
_cod_related_entry_database
_cod_related_entry_code
1 ChemSpider 11459314
